data_1548826
loop_
_publ_author_name
'Shi, Jun'
'Gu, Zhengxiang'
'Jurica, Elizabeth Anne'
'Wu, Ximao'
'Haque, Lauren E.'
'Williams, Kristin N.'
'Hernandez, Andres S.'
'Hong, Zhenqiu'
'Gao, Qi'
'Dabros, Marta'
'Davulcu, Akin H.'
'Mathur, Arvind'
'Rampulla, Richard A.'
'Gupta, Arun Kumar'
'Jayaram, Ramya'
'Apedo, Atsu'
'Moore, Douglas B.'
'Liu, Heng'
'Kunselman, Lori K.'
'Brady, Edward J.'
'Wilkes, Jason J.'
'Zinker, Bradley A.'
'Cai, Hong'
'Shu, Yue-Zhong'
'Sun, Qin'
'Dierks, Elizabeth A.'
'Foster, Kimberly A.'
'Xu, Carrie'
'Wang, Tao'
'Panemangalore, Reshma'
'Cvijic, Mary Ellen'
'Xie, Chunshan'
'Cao, Gary G.'
'Zhou, Min'
'Krupinski, John'
'Whaley, Jean M.'
'Robl, Jeffrey A.'
'Ewing, William R.'
'Ellsworth, Bruce Alan'

_publ_section_title
;
 Discovery of Potent and Orally Bioavailable Dihydropyrazole GPR40
 Agonists.
;
_journal_name_full 'Journal of medicinal chemistry'
_journal_paper_doi 10.1021/acs.jmedchem.7b00982
_journal_year 2018
_chemical_formula_sum 'C21 H17 Br F3 N3 O3'
_chemical_formula_weight 496.29
_chemical_name_systematic
; 
 ? 
;
_space_group_IT_number 19
_symmetry_cell_setting orthorhombic
_symmetry_space_group_name_Hall 'P 2ac 2ab'
_symmetry_space_group_name_H-M 'P 21 21 21'
_atom_sites_solution_hydrogens geom
_atom_sites_solution_primary direct
_atom_sites_solution_secondary difmap
_audit_creation_method SHELXL-97
_cell_angle_alpha 90.00
_cell_angle_beta 90.00
_cell_angle_gamma 90.00
_cell_formula_units_Z 8
_cell_length_a 10.3211(4)
_cell_length_b 19.6960(7)
_cell_length_c 21.4630(9)
_cell_measurement_reflns_used 5352
_cell_measurement_temperature 296(2)
_cell_measurement_theta_max 48.33
_cell_measurement_theta_min 3.04
_cell_volume 4363.1(3)
_computing_cell_refinement 'Bruker SAINT'
_computing_data_collection 'Bruker APEX2'
_computing_data_reduction 'Bruker SAINT'
_computing_molecular_graphics 'Bruker SHELXTL'
_computing_publication_material 'Bruker SHELXTL'
_computing_structure_refinement 'SHELXL-97 (Sheldrick, 2008)'
_computing_structure_solution 'SHELXS-97 (Sheldrick, 2008)'
_diffrn_ambient_temperature 296(2)
_diffrn_measured_fraction_theta_full 0.995
_diffrn_measured_fraction_theta_max 0.995
_diffrn_measurement_device_type 'Bruker APEX-II CCD'
_diffrn_measurement_method '\f and \w scans'
_diffrn_radiation_monochromator graphite
_diffrn_radiation_source 'fine-focus sealed tube'
_diffrn_radiation_type CuK\a
_diffrn_radiation_wavelength 1.54178
_diffrn_reflns_av_R_equivalents 0.0551
_diffrn_reflns_av_sigmaI/netI 0.0437
_diffrn_reflns_limit_h_max 10
_diffrn_reflns_limit_h_min -10
_diffrn_reflns_limit_k_max 20
_diffrn_reflns_limit_k_min -20
_diffrn_reflns_limit_l_max 22
_diffrn_reflns_limit_l_min -22
_diffrn_reflns_number 34970
_diffrn_reflns_theta_full 54.33
_diffrn_reflns_theta_max 54.33
_diffrn_reflns_theta_min 3.05
_exptl_absorpt_coefficient_mu 3.048
_exptl_absorpt_correction_type none
_exptl_crystal_colour colorless
_exptl_crystal_density_diffrn 1.511
_exptl_crystal_density_method 'not measured'
_exptl_crystal_description plate
_exptl_crystal_F_000 2000
_exptl_crystal_size_max 0.06
_exptl_crystal_size_mid 0.04
_exptl_crystal_size_min 0.01
_refine_diff_density_max 0.417
_refine_diff_density_min -0.446
_refine_diff_density_rms 0.044
_refine_ls_abs_structure_details 'Flack H D (1983), Acta Cryst. A39, 876-881'
_refine_ls_abs_structure_Flack -0.01(3)
_refine_ls_extinction_method none
_refine_ls_goodness_of_fit_ref 1.035
_refine_ls_hydrogen_treatment constr
_refine_ls_matrix_type full
_refine_ls_number_parameters 559
_refine_ls_number_reflns 5309
_refine_ls_number_restraints 75
_refine_ls_restrained_S_all 1.051
_refine_ls_R_factor_all 0.0644
_refine_ls_R_factor_gt 0.0493
_refine_ls_shift/su_max 0.000
_refine_ls_shift/su_mean 0.000
_refine_ls_structure_factor_coef Fsqd
_refine_ls_weighting_details 'calc w=1/[\s^2^(Fo^2^)+(0.0657P)^2^+2.6153P] where P=(Fo^2^+2Fc^2^)/3'
_refine_ls_weighting_scheme calc
_refine_ls_wR_factor_gt 0.1275
_refine_ls_wR_factor_ref 0.1396
_reflns_number_gt 4318
_reflns_number_total 5309
_reflns_threshold_expression >2sigma(I)
_cod_data_source_file jm7b00982_si_002.cif
_cod_data_source_block bms-973522_interm
_cod_depositor_comments
;
The following automatic conversions were performed:

'_symmetry_cell_setting' value 'Orthorhombic' changed to
'orthorhombic' according to
/home/data/users/saulius/crontab/automatic-downloads/rss-feeds/ACS/lib/dictionaries/cif_core.dic
dictionary named 'cif_core.dic' version 2.4.2 from 2011-04-26.

Automatic conversion script
Id: cif_fix_values 4973 2017-02-22 13:04:09Z antanas 
;
_cod_original_sg_symbol_H-M 'P2(1)2(1)2(1) '
_cod_database_code 1548826

loop_
_symmetry_equiv_pos_as_xyz
'x, y, z'
'-x+1/2, -y, z+1/2'
'-x, y+1/2, -z+1/2'
'x+1/2, -y+1/2, -z'

loop_
_atom_site_label
_atom_site_type_symbol
_atom_site_fract_x
_atom_site_fract_y
_atom_site_fract_z
_atom_site_U_iso_or_equiv
_atom_site_adp_type
_atom_site_occupancy
_atom_site_symmetry_multiplicity
_atom_site_calc_flag
_atom_site_refinement_flags
_atom_site_disorder_assembly
_atom_site_disorder_group
C16 C 0.8459(4) 0.42913(16) 0.7036(2) 0.098(2) Uani 1 1 d G . .
C21 C 0.9502(4) 0.41438(13) 0.6650(2) 0.137(4) Uani 1 1 d G . .
H21 H 1.0316 0.4062 0.6821 0.164 Uiso 1 1 calc R . .
C20 C 0.9331(5) 0.41183(13) 0.6008(2) 0.148(4) Uani 1 1 d G . .
H20 H 1.0029 0.4020 0.5750 0.178 Uiso 1 1 calc R . .
C19 C 0.8115(6) 0.42404(18) 0.5753(2) 0.140(4) Uani 1 1 d G . .
H19 H 0.8001 0.4223 0.5323 0.169 Uiso 1 1 calc R . .
C18 C 0.7072(5) 0.43880(19) 0.6139(3) 0.139(4) Uani 1 1 d G . .
H18 H 0.6259 0.4470 0.5968 0.166 Uiso 1 1 calc R . .
C17 C 0.7244(4) 0.44134(16) 0.6781(3) 0.116(3) Uani 1 1 d G . .
H17 H 0.6545 0.4512 0.7039 0.140 Uiso 1 1 calc R . .
C37 C 0.9470(4) 0.19107(12) 0.63096(18) 0.098(2) Uani 1 1 d G . .
C38 C 1.0599(5) 0.17608(16) 0.6635(2) 0.117(3) Uani 1 1 d G . .
H38 H 1.0560 0.1657 0.7057 0.140 Uiso 1 1 calc R . .
C39 C 1.1786(4) 0.17665(19) 0.6329(3) 0.149(4) Uani 1 1 d G . .
H39 H 1.2541 0.1666 0.6547 0.179 Uiso 1 1 calc R . .
C40 C 1.1844(5) 0.19221(19) 0.5698(3) 0.169(5) Uani 1 1 d G . .
H40 H 1.2638 0.1926 0.5493 0.203 Uiso 1 1 calc R . .
C41 C 1.0715(6) 0.20720(18) 0.5373(2) 0.163(5) Uani 1 1 d G . .
H41 H 1.0754 0.2176 0.4950 0.196 Uiso 1 1 calc R . .
C42 C 0.9528(5) 0.20663(15) 0.56785(16) 0.137(4) Uani 1 1 d G . .
H42 H 0.8773 0.2167 0.5461 0.164 Uiso 1 1 calc R . .
Br1 Br 1.24627(10) 0.12126(5) 0.95220(6) 0.1379(4) Uani 1 1 d . . .
Br2 Br 0.65159(13) -0.13154(5) 0.92288(4) 0.1312(4) Uani 1 1 d . . .
C1 C 1.0865(8) 0.1514(4) 0.9199(4) 0.100(2) Uani 1 1 d . . .
C2 C 1.0148(7) 0.1112(4) 0.8817(4) 0.100(2) Uani 1 1 d . . .
H2 H 1.0461 0.0688 0.8700 0.120 Uiso 1 1 calc R . .
C3 C 0.8950(7) 0.1330(3) 0.8600(3) 0.0887(18) Uani 1 1 d . . .
H3 H 0.8479 0.1060 0.8327 0.106 Uiso 1 1 calc R . .
C4 C 0.8464(8) 0.1943(3) 0.8787(3) 0.0835(18) Uani 1 1 d . . .
C5 C 0.9206(9) 0.2345(4) 0.9176(4) 0.117(3) Uani 1 1 d . . .
H5 H 0.8882 0.2759 0.9314 0.140 Uiso 1 1 calc R . .
C6 C 1.0435(9) 0.2136(4) 0.9363(4) 0.115(3) Uani 1 1 d . . .
H6 H 1.0956 0.2424 0.9598 0.138 Uiso 1 1 calc R . .
C7 C 0.5497(7) 0.2110(4) 0.8064(4) 0.095(2) Uani 1 1 d . . .
C8 C 0.5405(7) 0.2814(4) 0.8341(3) 0.089(2) Uani 1 1 d . . .
H8 H 0.5204 0.3154 0.8023 0.106 Uiso 1 1 calc R . .
C9 C 0.6799(7) 0.2883(3) 0.8574(3) 0.088(2) Uani 1 1 d . . .
H9 H 0.6822 0.3093 0.8987 0.105 Uiso 1 1 calc R . .
C33 C 0.6897(6) 0.0131(3) 0.6250(3) 0.0692(15) Uani 1 1 d . . .
H33 H 0.5963 0.0213 0.6284 0.083 Uiso 1 1 calc R . .
C10 C 0.4416(9) 0.2838(4) 0.8886(4) 0.116(3) Uani 1 1 d . . .
H10A H 0.4460 0.2421 0.9117 0.174 Uiso 1 1 calc R . .
H10B H 0.3558 0.2895 0.8721 0.174 Uiso 1 1 calc R . .
H10C H 0.4619 0.3212 0.9155 0.174 Uiso 1 1 calc R . .
C11 C 0.4569(8) 0.1808(5) 0.7711(5) 0.135(4) Uani 1 1 d D . .
C12 C 0.7704(7) 0.3258(4) 0.8120(3) 0.0840(19) Uani 1 1 d . . .
C13 C 0.6882(9) 0.4390(4) 0.8437(5) 0.105(3) Uani 1 1 d . . .
C14 C 0.8418(10) 0.5063(4) 0.7987(6) 0.138(4) Uani 1 1 d . . .
H14A H 0.9132 0.5193 0.8256 0.166 Uiso 1 1 calc R . .
H14B H 0.8353 0.5391 0.7651 0.166 Uiso 1 1 calc R . .
C15 C 0.8626(8) 0.4345(4) 0.7727(5) 0.108(2) Uani 1 1 d . . .
H15 H 0.9505 0.4197 0.7834 0.129 Uiso 1 1 calc R . .
C22 C 0.6734(7) -0.1058(4) 0.8384(3) 0.0823(18) Uani 1 1 d . . .
C23 C 0.6259(7) -0.0462(4) 0.8183(3) 0.0853(18) Uani 1 1 d . . .
H23 H 0.5825 -0.0174 0.8456 0.102 Uiso 1 1 calc R . .
C24 C 0.6426(7) -0.0278(3) 0.7552(3) 0.0846(19) Uani 1 1 d . . .
H24 H 0.6088 0.0129 0.7406 0.101 Uiso 1 1 calc R . .
C25 C 0.7091(5) -0.0702(3) 0.7149(3) 0.0692(16) Uani 1 1 d . . .
C26 C 0.7582(7) -0.1325(3) 0.7362(3) 0.0808(16) Uani 1 1 d . . .
H26 H 0.8014 -0.1620 0.7095 0.097 Uiso 1 1 calc R . .
C27 C 0.7397(8) -0.1488(3) 0.7992(4) 0.092(2) Uani 1 1 d . . .
H27 H 0.7729 -0.1893 0.8147 0.111 Uiso 1 1 calc R . .
C28 C 0.8359(8) -0.0503(4) 0.5683(4) 0.096(2) Uani 1 1 d . A .
C29 C 0.7325(7) 0.0037(3) 0.5569(3) 0.0818(18) Uani 1 1 d . . .
H29 H 0.7712 0.0454 0.5405 0.098 Uiso 1 1 calc R . .
C30 C 0.9310(10) -0.0718(5) 0.5244(5) 0.166(6) Uani 1 1 d D . .
C31 C 0.6262(10) -0.0217(5) 0.5144(4) 0.119(3) Uani 1 1 d . . .
H31A H 0.6535 -0.0174 0.4718 0.179 Uiso 1 1 calc R . .
H31B H 0.5492 0.0047 0.5209 0.179 Uiso 1 1 calc R . .
H31C H 0.6085 -0.0685 0.5234 0.179 Uiso 1 1 calc R . .
C32 C 0.7689(6) 0.0701(3) 0.6559(3) 0.0678(15) Uani 1 1 d . . .
N6 N 0.7361(6) 0.1358(2) 0.6417(2) 0.0780(13) Uani 1 1 d . . .
C34 C 0.6347(11) 0.1583(4) 0.6035(3) 0.101(2) Uani 1 1 d . . .
C35 C 0.7242(12) 0.2519(4) 0.6498(5) 0.128(3) Uani 1 1 d . . .
H35A H 0.6797 0.2658 0.6875 0.153 Uiso 1 1 calc R . .
H35B H 0.7709 0.2907 0.6333 0.153 Uiso 1 1 calc R . .
C36 C 0.8186(9) 0.1931(3) 0.6638(3) 0.098(2) Uani 1 1 d . . .
H36 H 0.8319 0.1894 0.7089 0.117 Uiso 1 1 calc R . .
F1 F 0.4459(8) 0.2098(5) 0.7124(4) 0.222(4) Uani 1 1 d D . .
F2 F 0.4708(8) 0.1190(4) 0.7512(6) 0.272(6) Uani 1 1 d D . .
F3 F 0.3330(6) 0.1893(4) 0.7842(3) 0.178(3) Uani 1 1 d D . .
F4 F 0.973(3) -0.0261(11) 0.4819(11) 0.185(10) Uani 0.56(3) 1 d PDU A 1
F5 F 1.0430(13) -0.0903(12) 0.5562(7) 0.179(8) Uani 0.56(3) 1 d PDU A 1
F6 F 0.905(2) -0.1289(10) 0.4907(9) 0.202(9) Uani 0.56(3) 1 d PDU A 1
F4A F 1.011(2) -0.0169(10) 0.5168(14) 0.182(11) Uani 0.44(3) 1 d PDU A 2
F5A F 1.017(3) -0.1230(11) 0.5361(12) 0.205(13) Uani 0.44(3) 1 d PDU A 2
F6A F 0.885(2) -0.0731(19) 0.4638(7) 0.215(12) Uani 0.44(3) 1 d PDU A 2
N1 N 0.7221(6) 0.2161(3) 0.8605(3) 0.0973(18) Uani 1 1 d . . .
N2 N 0.6496(6) 0.1762(3) 0.8234(3) 0.0939(17) Uani 1 1 d . . .
N3 N 0.7701(6) 0.3963(3) 0.8108(3) 0.0950(18) Uani 1 1 d . . .
N4 N 0.7270(5) -0.0519(2) 0.6527(2) 0.0717(13) Uani 1 1 d . A .
N5 N 0.8259(6) -0.0809(3) 0.6200(3) 0.0858(15) Uani 1 1 d . . .
O1 O 0.8461(5) 0.2963(2) 0.7779(2) 0.1012(14) Uani 1 1 d . . .
O2 O 0.5944(7) 0.4238(3) 0.8733(3) 0.1155(18) Uani 1 1 d . . .
O3 O 0.7236(6) 0.5035(3) 0.8331(4) 0.132(2) Uani 1 1 d . . .
O4 O 0.8593(5) 0.0585(2) 0.6897(2) 0.0856(12) Uani 1 1 d . . .
O5 O 0.5598(6) 0.1263(3) 0.5747(3) 0.1140(17) Uani 1 1 d . . .
O6 O 0.6344(8) 0.2273(3) 0.6053(3) 0.127(2) Uani 1 1 d . . .

loop_
_atom_site_aniso_label
_atom_site_aniso_U_11
_atom_site_aniso_U_22
_atom_site_aniso_U_33
_atom_site_aniso_U_23
_atom_site_aniso_U_13
_atom_site_aniso_U_12
C16 0.084(5) 0.066(4) 0.144(7) 0.023(4) 0.000(5) -0.003(4)
C21 0.083(5) 0.123(7) 0.204(11) 0.021(7) 0.032(7) 0.015(5)
C20 0.173(11) 0.129(8) 0.143(9) 0.052(7) 0.035(8) 0.011(8)
C19 0.206(12) 0.084(6) 0.132(7) 0.030(5) -0.001(8) -0.017(6)
C18 0.111(7) 0.160(9) 0.145(9) 0.044(7) 0.001(6) 0.003(6)
C17 0.090(6) 0.110(6) 0.150(8) 0.024(6) -0.003(5) 0.013(5)
C37 0.166(8) 0.057(4) 0.070(4) 0.004(3) -0.009(5) -0.037(4)
C38 0.155(8) 0.091(6) 0.105(6) 0.003(5) -0.034(6) -0.045(6)
C39 0.153(9) 0.122(8) 0.171(10) -0.015(7) -0.032(9) -0.062(7)
C40 0.191(12) 0.163(10) 0.154(10) -0.042(8) 0.016(9) -0.106(9)
C41 0.204(12) 0.192(11) 0.095(7) -0.006(7) 0.025(8) -0.104(10)
C42 0.185(10) 0.153(8) 0.072(5) 0.021(5) -0.006(6) -0.067(7)
Br1 0.1108(6) 0.1167(7) 0.1861(10) 0.0106(7) -0.0509(7) 0.0211(6)
Br2 0.1914(10) 0.1217(7) 0.0806(5) 0.0242(5) -0.0032(6) -0.0039(8)
C1 0.104(5) 0.088(5) 0.107(5) 0.017(4) -0.023(4) 0.004(4)
C2 0.097(5) 0.080(5) 0.122(6) 0.000(4) -0.010(5) 0.021(4)
C3 0.104(5) 0.066(4) 0.096(4) -0.001(4) -0.018(4) 0.005(4)
C4 0.108(5) 0.067(4) 0.076(4) 0.001(3) -0.017(4) 0.005(4)
C5 0.140(7) 0.090(5) 0.120(6) -0.018(5) -0.048(6) 0.029(5)
C6 0.128(6) 0.092(6) 0.125(7) -0.020(5) -0.060(6) 0.016(5)
C7 0.092(5) 0.090(5) 0.101(5) -0.014(4) -0.028(4) 0.017(4)
C8 0.093(5) 0.086(5) 0.087(4) -0.001(4) -0.009(4) 0.015(4)
C9 0.100(5) 0.070(4) 0.092(4) -0.010(4) -0.014(4) 0.027(4)
C33 0.065(3) 0.063(4) 0.080(4) 0.016(3) 0.007(3) 0.003(3)
C10 0.118(6) 0.105(6) 0.126(7) 0.001(5) 0.014(5) 0.017(5)
C11 0.114(8) 0.141(9) 0.150(9) -0.031(7) -0.054(7) 0.031(6)
C12 0.079(4) 0.085(5) 0.088(4) -0.009(4) -0.017(4) 0.021(4)
C13 0.083(5) 0.083(6) 0.150(7) -0.016(5) -0.015(5) 0.018(5)
C14 0.116(7) 0.093(6) 0.204(10) -0.028(6) 0.024(7) -0.019(5)
C15 0.075(4) 0.083(5) 0.165(8) -0.013(5) -0.001(5) -0.001(4)
C22 0.097(4) 0.069(4) 0.081(4) 0.016(4) -0.007(4) -0.008(4)
C23 0.084(4) 0.090(5) 0.082(4) -0.003(4) 0.008(4) 0.001(4)
C24 0.085(4) 0.075(4) 0.094(5) 0.024(4) 0.018(4) 0.010(4)
C25 0.067(4) 0.058(4) 0.083(4) 0.021(3) 0.000(3) -0.007(3)
C26 0.103(4) 0.054(3) 0.085(4) 0.005(3) -0.004(3) -0.005(4)
C27 0.116(5) 0.057(4) 0.104(5) 0.025(4) -0.029(5) -0.015(4)
C28 0.111(5) 0.081(4) 0.096(5) 0.009(4) 0.031(5) 0.014(4)
C29 0.101(5) 0.062(3) 0.082(4) 0.014(3) 0.010(4) -0.006(3)
C30 0.193(13) 0.147(11) 0.159(12) 0.073(10) 0.093(10) 0.074(11)
C31 0.154(8) 0.111(6) 0.093(5) 0.004(4) -0.011(6) -0.005(6)
C32 0.072(4) 0.062(4) 0.070(3) 0.014(3) 0.000(3) 0.002(3)
N6 0.099(4) 0.055(3) 0.079(3) 0.003(3) -0.001(3) 0.005(3)
C34 0.148(8) 0.074(5) 0.081(4) 0.014(4) -0.010(5) 0.033(5)
C35 0.196(10) 0.067(5) 0.120(7) 0.003(5) 0.007(7) 0.012(6)
C36 0.166(8) 0.057(4) 0.070(4) 0.003(3) -0.004(5) 0.002(5)
F1 0.162(6) 0.342(12) 0.162(6) -0.049(8) -0.059(5) -0.022(7)
F2 0.207(7) 0.127(5) 0.481(15) -0.142(8) -0.207(9) 0.067(5)
F3 0.107(4) 0.231(7) 0.197(6) -0.053(5) -0.020(4) -0.010(4)
F4 0.23(2) 0.183(15) 0.145(16) 0.068(12) 0.106(15) 0.061(12)
F5 0.192(12) 0.168(16) 0.178(13) 0.002(11) 0.083(9) 0.115(12)
F6 0.32(2) 0.131(13) 0.155(13) -0.045(12) 0.085(13) 0.039(14)
F4A 0.156(15) 0.22(2) 0.17(2) 0.072(16) 0.110(15) 0.070(13)
F5A 0.36(3) 0.090(13) 0.165(18) 0.035(12) 0.139(17) 0.120(15)
F6A 0.27(2) 0.21(3) 0.165(17) -0.026(17) 0.133(17) 0.019(18)
N1 0.116(5) 0.072(4) 0.104(4) -0.005(3) -0.042(4) 0.024(3)
N2 0.097(4) 0.079(4) 0.106(4) -0.012(3) -0.029(4) 0.010(4)
N3 0.079(4) 0.069(4) 0.137(5) -0.017(3) -0.007(4) 0.015(3)
N4 0.073(3) 0.054(3) 0.088(3) 0.011(3) 0.010(3) 0.002(2)
N5 0.099(4) 0.065(3) 0.094(4) 0.011(3) 0.026(3) 0.015(3)
O1 0.108(4) 0.089(3) 0.106(3) -0.010(3) -0.008(3) 0.031(3)
O2 0.113(4) 0.086(4) 0.147(5) -0.017(3) 0.017(4) 0.020(3)
O3 0.117(5) 0.070(3) 0.208(7) -0.035(4) -0.001(4) 0.005(3)
O4 0.092(3) 0.064(3) 0.102(3) 0.022(2) -0.013(3) -0.007(2)
O5 0.129(4) 0.101(4) 0.112(4) 0.005(4) -0.031(3) 0.024(4)
O6 0.206(7) 0.067(3) 0.106(4) 0.012(3) -0.023(4) 0.035(4)

loop_
_atom_type_symbol
_atom_type_description
_atom_type_scat_dispersion_real
_atom_type_scat_dispersion_imag
_atom_type_scat_source
C C 0.0181 0.0091 'International Tables Vol C Tables 4.2.6.8 and 6.1.1.4'
H H 0.0000 0.0000 'International Tables Vol C Tables 4.2.6.8 and 6.1.1.4'
N N 0.0311 0.0180 'International Tables Vol C Tables 4.2.6.8 and 6.1.1.4'
O O 0.0492 0.0322 'International Tables Vol C Tables 4.2.6.8 and 6.1.1.4'
F F 0.0727 0.0534 'International Tables Vol C Tables 4.2.6.8 and 6.1.1.4'
Br Br -0.6763 1.2805 'International Tables Vol C Tables 4.2.6.8 and 6.1.1.4'

loop_
_geom_angle_atom_site_label_1
_geom_angle_atom_site_label_2
_geom_angle_atom_site_label_3
_geom_angle
C21 C16 C17 120.0
C21 C16 C15 121.1(4)
C17 C16 C15 118.9(4)
C20 C21 C16 120.0
C21 C20 C19 120.0
C20 C19 C18 120.0
C17 C18 C19 120.0
C18 C17 C16 120.0
C38 C37 C42 120.0
C38 C37 C36 120.7(4)
C42 C37 C36 119.3(4)
C37 C38 C39 120.0
C40 C39 C38 120.0
C41 C40 C39 120.0
C40 C41 C42 120.0
C41 C42 C37 120.0
C6 C1 C2 120.4(7)
C6 C1 Br1 118.5(6)
C2 C1 Br1 121.0(6)
C1 C2 C3 120.4(7)
C4 C3 C2 120.1(7)
C3 C4 C5 118.7(7)
C3 C4 N1 121.5(6)
C5 C4 N1 119.8(6)
C4 C5 C6 120.6(7)
C1 C6 C5 119.5(8)
N2 C7 C11 119.2(7)
N2 C7 C8 115.2(6)
C11 C7 C8 125.2(7)
C7 C8 C9 98.7(6)
C7 C8 C10 111.5(7)
C9 C8 C10 111.8(6)
N1 C9 C8 101.8(6)
N1 C9 C12 108.1(6)
C8 C9 C12 114.1(6)
N4 C33 C32 108.9(5)
N4 C33 C29 101.8(5)
C32 C33 C29 110.2(5)
F2 C11 F3 107.1(9)
F2 C11 C7 121.1(7)
F3 C11 C7 120.6(8)
F2 C11 F1 95.5(9)
F3 C11 F1 93.6(7)
C7 C11 F1 112.6(8)
O1 C12 N3 117.9(7)
O1 C12 C9 122.7(6)
N3 C12 C9 119.4(7)
O2 C13 O3 123.2(8)
O2 C13 N3 127.8(8)
O3 C13 N3 108.8(9)
O3 C14 C15 105.8(7)
N3 C15 C16 116.2(6)
N3 C15 C14 100.3(7)
C16 C15 C14 114.2(7)
C23 C22 C27 121.6(6)
C23 C22 Br2 119.8(6)
C27 C22 Br2 118.6(5)
C22 C23 C24 119.1(7)
C25 C24 C23 120.4(6)
C24 C25 N4 120.5(5)
C24 C25 C26 120.1(6)
N4 C25 C26 119.4(6)
C27 C26 C25 117.7(6)
C22 C27 C26 121.1(6)
N5 C28 C30 119.5(7)
N5 C28 C29 114.5(6)
C30 C28 C29 125.7(7)
C31 C29 C28 111.9(6)
C31 C29 C33 113.9(6)
C28 C29 C33 97.7(5)
F4 C30 F6 104.9(16)
F4 C30 F5A 113.8(15)
F6 C30 F5A 67.7(14)
F4 C30 F4A 37.0(13)
F6 C30 F4A 135.2(14)
F5A C30 F4A 102.1(18)
F4 C30 F6A 59.3(12)
F6 C30 F6A 54.5(13)
F5A C30 F6A 112.4(15)
F4A C30 F6A 96.3(15)
F4 C30 F5 103.7(16)
F6 C30 F5 102.1(13)
F5A C30 F5 34.5(12)
F4A C30 F5 76.3(15)
F6A C30 F5 137.7(12)
F4 C30 C28 118.0(12)
F6 C30 C28 117.2(11)
F5A C30 C28 123.1(11)
F4A C30 C28 104.9(12)
F6A C30 C28 113.1(11)
F5 C30 C28 109.0(10)
O4 C32 N6 120.3(6)
O4 C32 C33 122.3(5)
N6 C32 C33 117.4(5)
C32 N6 C34 127.8(6)
C32 N6 C36 120.1(6)
C34 N6 C36 111.9(6)
O5 C34 O6 123.5(8)
O5 C34 N6 129.0(7)
O6 C34 N6 107.5(8)
O6 C35 C36 106.7(6)
N6 C36 C37 109.5(5)
N6 C36 C35 98.4(7)
C37 C36 C35 119.1(6)
N2 N1 C4 119.5(5)
N2 N1 C9 111.6(5)
C4 N1 C9 124.8(6)
C7 N2 N1 107.5(5)
C13 N3 C12 126.7(8)
C13 N3 C15 111.7(7)
C12 N3 C15 121.5(6)
N5 N4 C25 118.9(5)
N5 N4 C33 110.8(4)
C25 N4 C33 125.5(5)
C28 N5 N4 108.2(5)
C13 O3 C14 110.9(7)
C34 O6 C35 111.2(7)

loop_
_geom_bond_atom_site_label_1
_geom_bond_atom_site_label_2
_geom_bond_distance
C16 C21 1.3900
C16 C17 1.3900
C16 C15 1.496(10)
C21 C20 1.3900
C20 C19 1.3900
C19 C18 1.3900
C18 C17 1.3900
C37 C38 1.3899
C37 C42 1.3900
C37 C36 1.501(10)
C38 C39 1.3900
C39 C40 1.3900
C40 C41 1.3900
C41 C42 1.3900
Br1 C1 1.884(8)
Br2 C22 1.897(6)
C1 C6 1.351(11)
C1 C2 1.359(11)
C2 C3 1.390(10)
C3 C4 1.366(9)
C4 C5 1.383(11)
C4 N1 1.409(10)
C5 C6 1.392(12)
C7 N2 1.291(9)
C7 C11 1.358(11)
C7 C8 1.511(10)
C8 C9 1.529(10)
C8 C10 1.551(11)
C9 N1 1.488(8)
C9 C12 1.538(11)
C33 N4 1.463(7)
C33 C32 1.538(9)
C33 C29 1.539(9)
C11 F2 1.298(8)
C11 F3 1.320(8)
C11 F1 1.390(8)
C12 O1 1.218(8)
C12 N3 1.388(9)
C13 O2 1.196(10)
C13 O3 1.343(10)
C13 N3 1.386(11)
C14 O3 1.427(12)
C14 C15 1.536(11)
C15 N3 1.465(10)
C22 C23 1.343(10)
C22 C27 1.376(10)
C23 C24 1.413(9)
C24 C25 1.384(9)
C25 N4 1.395(8)
C25 C26 1.404(8)
C26 C27 1.401(10)
C28 N5 1.268(9)
C28 C30 1.426(12)
C28 C29 1.525(10)
C29 C31 1.512(11)
C30 F4 1.353(10)
C30 F6 1.364(10)
C30 F5A 1.368(10)
C30 F4A 1.372(10)
C30 F6A 1.383(10)
C30 F5 1.392(10)
C32 O4 1.202(7)
C32 N6 1.372(7)
N6 C34 1.402(10)
N6 C36 1.492(9)
C34 O5 1.174(10)
C34 O6 1.358(9)
C35 O6 1.416(12)
C35 C36 1.543(12)
N1 N2 1.346(8)
N4 N5 1.364(7)
